data_7243268
loop_
_publ_author_name
'Duan, Guiyun'
'Liu, Hao'
'Zhang, Liqing'
'Yuan, Chunhao'
'Li, Yongchao'
'Ge, Yanqing'

_publ_section_title
;
 Access to 6-hydroxy indolizines and related imidazo[1,5-a]pyridines
 through the SN2 substitution/condensation/tautomerization cascade process
;
_journal_issue 41
_journal_name_full 'RSC Advances'
_journal_page_first 25624
_journal_page_last 25627
_journal_paper_doi 10.1039/D1RA04425G
_journal_volume 11
_journal_year 2021
_chemical_formula_moiety '0.5(C26 H26 N2 O10)'
_chemical_formula_sum 'C13 H13 N O5'
_chemical_formula_weight 263.24
_space_group_crystal_system orthorhombic
_space_group_IT_number 62
_space_group_name_Hall '-P 2ac 2n'
_space_group_name_H-M_alt 'P n m a'
_atom_sites_solution_hydrogens mixed
_atom_sites_solution_primary dual
_audit_creation_date 2021-03-24
_audit_creation_method
;
Olex2 1.2
(compiled 2018.05.29 svn.r3508 for OlexSys, GUI svn.r5506)
;
_audit_update_record
;
2021-05-04 deposited with the CCDC.	2021-07-19 downloaded from the CCDC.
;
_cell_angle_alpha 90
_cell_angle_beta 90
_cell_angle_gamma 90
_cell_formula_units_Z 4
_cell_length_a 10.1584(2)
_cell_length_b 6.6612(2)
_cell_length_c 18.5993(5)
_cell_measurement_reflns_used 8438
_cell_measurement_temperature 193(2)
_cell_measurement_theta_max 54.98
_cell_measurement_theta_min 4.32
_cell_volume 1258.56(6)
_computing_cell_refinement 'SAINT v8.37A (Bruker, 2015)'
_computing_data_reduction 'SAINT v8.37A (Bruker, 2015)'
_computing_molecular_graphics 'Olex2 (Dolomanov et al., 2009)'
_computing_publication_material 'Olex2 (Dolomanov et al., 2009)'
_computing_structure_refinement 'ShelXL (Sheldrick, 2015)'
_computing_structure_solution 'ShelXT (Sheldrick, 2015)'
_diffrn_ambient_temperature 193.0
_diffrn_measured_fraction_theta_full 0.995
_diffrn_measured_fraction_theta_max 0.993
_diffrn_measurement_device_type 'Bruker D8 Venture'
_diffrn_measurement_method '\f and \w scans'
_diffrn_radiation_type GaK\a
_diffrn_radiation_wavelength 1.34139
_diffrn_reflns_av_R_equivalents 0.0612
_diffrn_reflns_av_unetI/netI 0.0371
_diffrn_reflns_Laue_measured_fraction_full 0.995
_diffrn_reflns_Laue_measured_fraction_max 0.993
_diffrn_reflns_limit_h_max 12
_diffrn_reflns_limit_h_min -12
_diffrn_reflns_limit_k_max 5
_diffrn_reflns_limit_k_min -8
_diffrn_reflns_limit_l_max 22
_diffrn_reflns_limit_l_min -22
_diffrn_reflns_number 10576
_diffrn_reflns_point_group_measured_fraction_full 0.995
_diffrn_reflns_point_group_measured_fraction_max 0.993
_diffrn_reflns_theta_full 53.594
_diffrn_reflns_theta_max 54.960
_diffrn_reflns_theta_min 4.314
_diffrn_standards_number 0
_exptl_absorpt_coefficient_mu 0.585
_exptl_absorpt_correction_T_max 0.7508
_exptl_absorpt_correction_T_min 0.4300
_exptl_absorpt_correction_type multi-scan
_exptl_absorpt_process_details
'SADABS-2016/2 (Bruker,2016/2) was used for absorption correction. wR2(int) was 0.2155 before and 0.0908 after correction. The Ratio of minimum to maximum transmission is 0.5727. The \l/2 correction factor is Not present.'
_exptl_crystal_colour yellow
_exptl_crystal_density_diffrn 1.389
_exptl_crystal_description block
_exptl_crystal_F_000 552
_exptl_crystal_size_max 0.07
_exptl_crystal_size_mid 0.05
_exptl_crystal_size_min 0.05
_refine_diff_density_max 0.259
_refine_diff_density_min -0.254
_refine_diff_density_rms 0.049
_refine_ls_extinction_method none
_refine_ls_goodness_of_fit_ref 1.099
_refine_ls_hydrogen_treatment mixed
_refine_ls_matrix_type full
_refine_ls_number_parameters 119
_refine_ls_number_reflns 1306
_refine_ls_number_restraints 0
_refine_ls_restrained_S_all 1.099
_refine_ls_R_factor_all 0.0615
_refine_ls_R_factor_gt 0.0556
_refine_ls_shift/su_max 0.000
_refine_ls_shift/su_mean 0.000
_refine_ls_structure_factor_coef Fsqd
_refine_ls_weighting_details 'w=1/[\s^2^(Fo^2^)+(0.0737P)^2^+0.5268P] where P=(Fo^2^+2Fc^2^)/3'
_refine_ls_weighting_scheme calc
_refine_ls_wR_factor_gt 0.1519
_refine_ls_wR_factor_ref 0.1573
_reflns_Friedel_coverage 0.000
_reflns_number_gt 1144
_reflns_number_total 1306
_reflns_threshold_expression 'I > 2\s(I)'
_cod_data_source_file d1ra04425g2.cif
_cod_data_source_block 2103191533
_cod_database_code 7243268
_shelx_shelxl_version_number 2016/6
_shelx_space_group_comment
;
The symmetry employed for this shelxl refinement is uniquely defined
by the following loop, which should always be used as a source of
symmetry information in preference to the above space-group names.
They are only intended as comments.
;
_shelx_estimated_absorpt_t_max 0.971
_shelx_estimated_absorpt_t_min 0.960
_olex2_refinement_description
;
1. Fixed Uiso
 At 1.2 times of:
  All C(H) groups, All C(H,H) groups
 At 1.5 times of:
  All C(H,H,H) groups
2. Others
 Fixed Sof: H10A(0.5) H10B(0.5) H10C(0.5) H12A(0.5) H12B(0.5) H13B(0.5)
 H13C(0.5)
3.a Secondary CH2 refined with riding coordinates:
 C12(H12A,H12B)
3.b Me refined with riding coordinates:
 C13(H13A,H13B,H13C)
3.c Aromatic/amide H refined with riding coordinates:
 C2(H2), C3(H3A), C5(H5), C8(H8)
3.d Idealised Me refined as rotating group:
 C10(H10A,H10B,H10C)
;
_olex2_submission_special_instructions 'No special instructions were received'

loop_
_space_group_symop_operation_xyz
'x, y, z'
'-x+1/2, -y, z+1/2'
'-x, y+1/2, -z'
'x+1/2, -y+1/2, -z+1/2'
'-x, -y, -z'
'x-1/2, y, -z-1/2'
'x, -y-1/2, z'
'-x-1/2, y-1/2, z-1/2'

loop_
_atom_site_label
_atom_site_type_symbol
_atom_site_fract_x
_atom_site_fract_y
_atom_site_fract_z
_atom_site_U_iso_or_equiv
_atom_site_adp_type
_atom_site_occupancy
_atom_site_site_symmetry_order
_atom_site_calc_flag
_atom_site_refinement_flags_posn
_atom_site_refinement_flags_adp
_atom_site_refinement_flags_occupancy
_atom_site_disorder_assembly
_atom_site_disorder_group
O1 O 0.4576(2) 0.750000 0.31845(11) 0.0754(7) Uani 1 2 d S T P . .
O2 O 0.25835(19) 0.750000 0.37002(11) 0.0634(6) Uani 1 2 d S T P . .
O3 O 0.9053(2) 0.750000 0.40196(13) 0.0759(8) Uani 1 2 d S T P . .
O4 O 1.0497(2) 0.750000 0.51690(13) 0.0962(10) Uani 1 2 d S T P . .
O5 O 0.95583(19) 0.750000 0.62467(11) 0.0673(7) Uani 1 2 d S T P . .
N1 N 0.56974(19) 0.750000 0.46240(11) 0.0421(5) Uani 1 2 d S T P . .
C1 C 0.4376(2) 0.750000 0.44529(14) 0.0439(6) Uani 1 2 d S T P . .
C2 C 0.3677(2) 0.750000 0.50960(14) 0.0476(7) Uani 1 2 d S T P . .
H2 H 0.274471 0.750000 0.513750 0.057 Uiso 1 2 calc RS T P . .
C3 C 0.4542(2) 0.750000 0.56595(15) 0.0477(7) Uani 1 2 d S T P . .
H3A H 0.431880 0.750000 0.615550 0.057 Uiso 1 2 calc RS T P . .
C4 C 0.5819(2) 0.750000 0.53727(14) 0.0425(6) Uani 1 2 d S T P . .
C5 C 0.7076(2) 0.750000 0.56667(15) 0.0463(6) Uani 1 2 d S T P . .
H5 H 0.717583 0.750000 0.617455 0.056 Uiso 1 2 calc RS T P . .
C6 C 0.8175(2) 0.750000 0.52392(16) 0.0512(7) Uani 1 2 d S T P . .
C7 C 0.8006(3) 0.750000 0.44795(16) 0.0551(7) Uani 1 2 d S T P . .
C8 C 0.6787(3) 0.750000 0.41841(15) 0.0516(7) Uani 1 2 d S T P . .
H8 H 0.668461 0.750000 0.367638 0.062 Uiso 1 2 calc RS T P . .
C9 C 0.3906(3) 0.750000 0.37214(15) 0.0515(7) Uani 1 2 d S T P . .
C10 C 0.1990(3) 0.750000 0.29992(18) 0.0764(11) Uani 1 2 d S T P . .
H10A H 0.107618 0.703929 0.303651 0.115 Uiso 0.5 1 calc GR . . A -1
H10B H 0.248161 0.659732 0.268146 0.115 Uiso 0.5 1 calc GR . . A -1
H10C H 0.200669 0.886339 0.280143 0.115 Uiso 0.5 1 calc GR . . A -1
C11 C 0.9511(3) 0.750000 0.55389(17) 0.0640(9) Uani 1 2 d S T P . .
C12 C 1.0884(3) 0.750000 0.65581(19) 0.0828(12) Uani 1 2 d S T P . .
H12A H 1.137501 0.629393 0.640013 0.099 Uiso 0.5 1 calc R . . . .
H12B H 1.137502 0.870607 0.640013 0.099 Uiso 0.5 1 calc R . . . .
C13 C 1.0744(4) 0.750000 0.7330(2) 0.0924(13) Uani 1 2 d S T P . .
H13A H 1.161685 0.750000 0.755432 0.139 Uiso 0.5 1 calc RS T P B -1
H13B H 1.025924 0.870124 0.748048 0.139 Uiso 0.5 1 calc R . . B -1
H13C H 1.025924 0.629876 0.748048 0.139 Uiso 0.5 1 calc R . . B -1
H3 H 0.974(4) 0.750000 0.433(2) 0.093(13) Uiso 1 2 d S T P . .

loop_
_atom_site_aniso_label
_atom_site_aniso_U_11
_atom_site_aniso_U_22
_atom_site_aniso_U_33
_atom_site_aniso_U_23
_atom_site_aniso_U_13
_atom_site_aniso_U_12
O1 0.0529(12) 0.117(2) 0.0559(12) 0.000 -0.0027(10) 0.000
O2 0.0416(10) 0.0822(15) 0.0664(13) 0.000 -0.0114(9) 0.000
O3 0.0395(11) 0.125(2) 0.0633(13) 0.000 0.0130(10) 0.000
O4 0.0322(10) 0.180(3) 0.0765(15) 0.000 0.0027(10) 0.000
O5 0.0397(10) 0.0955(17) 0.0667(13) 0.000 -0.0089(9) 0.000
N1 0.0347(10) 0.0398(12) 0.0520(12) 0.000 0.0015(8) 0.000
C1 0.0347(12) 0.0392(14) 0.0578(15) 0.000 -0.0025(10) 0.000
C2 0.0321(12) 0.0463(15) 0.0643(16) 0.000 0.0007(11) 0.000
C3 0.0353(12) 0.0519(16) 0.0558(15) 0.000 0.0055(11) 0.000
C4 0.0374(13) 0.0383(14) 0.0518(14) 0.000 0.0010(10) 0.000
C5 0.0378(13) 0.0501(15) 0.0510(14) 0.000 -0.0002(10) 0.000
C6 0.0352(13) 0.0593(17) 0.0590(16) 0.000 0.0000(11) 0.000
C7 0.0365(13) 0.0683(19) 0.0604(17) 0.000 0.0078(11) 0.000
C8 0.0403(14) 0.0628(18) 0.0518(15) 0.000 0.0068(11) 0.000
C9 0.0421(13) 0.0505(16) 0.0620(17) 0.000 -0.0054(12) 0.000
C10 0.0555(18) 0.103(3) 0.071(2) 0.000 -0.0224(15) 0.000
C11 0.0383(14) 0.091(2) 0.0630(18) 0.000 0.0000(12) 0.000
C12 0.0479(17) 0.122(3) 0.078(2) 0.000 -0.0200(16) 0.000
C13 0.087(3) 0.112(3) 0.078(2) 0.000 -0.028(2) 0.000

loop_
_atom_type_symbol
_atom_type_description
_atom_type_scat_dispersion_real
_atom_type_scat_dispersion_imag
_atom_type_scat_source
C C 0.0148 0.0070 'International Tables Vol C Tables 4.2.6.8 and 6.1.1.4'
H H 0.0000 0.0000 'International Tables Vol C Tables 4.2.6.8 and 6.1.1.4'
N N 0.0253 0.0136 'International Tables Vol C Tables 4.2.6.8 and 6.1.1.4'
O O 0.0412 0.0250 'International Tables Vol C Tables 4.2.6.8 and 6.1.1.4'

loop_
_geom_angle_atom_site_label_1
_geom_angle_atom_site_label_2
_geom_angle_atom_site_label_3
_geom_angle
_geom_angle_site_symmetry_1
_geom_angle_site_symmetry_3
_geom_angle_publ_flag
C9 O2 C10 116.5(2) . . ?
C7 O3 H3 101(3) . . ?
C11 O5 C12 115.4(2) . . ?
C1 N1 C4 108.4(2) . . ?
C8 N1 C1 130.2(2) . . ?
C8 N1 C4 121.4(2) . . ?
N1 C1 C2 107.3(2) . . ?
N1 C1 C9 122.7(2) . . ?
C2 C1 C9 130.0(2) . . ?
C1 C2 H2 125.3 . . ?
C3 C2 C1 109.3(2) . . ?
C3 C2 H2 125.3 . . ?
C2 C3 H3A 126.2 . . ?
C2 C3 C4 107.6(2) . . ?
C4 C3 H3A 126.2 . . ?
N1 C4 C3 107.3(2) . . ?
C5 C4 N1 118.3(2) . . ?
C5 C4 C3 134.5(3) . . ?
C4 C5 H5 119.3 . . ?
C6 C5 C4 121.3(3) . . ?
C6 C5 H5 119.3 . . ?
C5 C6 C7 118.6(2) . . ?
C5 C6 C11 122.2(3) . . ?
C7 C6 C11 119.2(2) . . ?
O3 C7 C6 121.9(2) . . ?
C8 C7 O3 117.3(3) . . ?
C8 C7 C6 120.8(2) . . ?
N1 C8 H8 120.2 . . ?
C7 C8 N1 119.6(3) . . ?
C7 C8 H8 120.2 . . ?
O1 C9 O2 122.6(3) . . ?
O1 C9 C1 126.4(3) . . ?
O2 C9 C1 111.0(2) . . ?
O2 C10 H10A 109.5 . . ?
O2 C10 H10B 109.5 . . ?
O2 C10 H10C 109.5 . . ?
H10A C10 H10B 109.5 . . ?
H10A C10 H10C 109.5 . . ?
H10B C10 H10C 109.5 . . ?
O4 C11 O5 122.4(3) . . ?
O4 C11 C6 123.2(3) . . ?
O5 C11 C6 114.4(2) . . ?
O5 C12 H12A 110.2 . . ?
O5 C12 H12B 110.2 . . ?
H12A C12 H12B 108.5 . . ?
C13 C12 O5 107.6(3) . . ?
C13 C12 H12A 110.2 . . ?
C13 C12 H12B 110.2 . . ?
C12 C13 H13A 109.5 . . ?
C12 C13 H13B 109.5 . . ?
C12 C13 H13C 109.5 . . ?
H13A C13 H13B 109.5 . . ?
H13A C13 H13C 109.5 . . ?
H13B C13 H13C 109.5 . . ?

loop_
_geom_bond_atom_site_label_1
_geom_bond_atom_site_label_2
_geom_bond_distance
_geom_bond_site_symmetry_2
_geom_bond_publ_flag
O1 C9 1.209(4) . ?
O2 C9 1.343(3) . ?
O2 C10 1.437(4) . ?
O3 C7 1.364(3) . ?
O3 H3 0.91(4) . ?
O4 C11 1.216(4) . ?
O5 C11 1.317(4) . ?
O5 C12 1.466(3) . ?
N1 C1 1.380(3) . ?
N1 C4 1.398(3) . ?
N1 C8 1.376(3) . ?
C1 C2 1.391(4) . ?
C1 C9 1.442(4) . ?
C2 H2 0.9500 . ?
C2 C3 1.368(4) . ?
C3 H3A 0.9500 . ?
C3 C4 1.403(3) . ?
C4 C5 1.389(3) . ?
C5 H5 0.9500 . ?
C5 C6 1.370(4) . ?
C6 C7 1.423(4) . ?
C6 C11 1.467(4) . ?
C7 C8 1.355(4) . ?
C8 H8 0.9500 . ?
C10 H10A 0.9800 . ?
C10 H10B 0.9800 . ?
C10 H10C 0.9800 . ?
C12 H12A 0.9900 . ?
C12 H12B 0.9900 . ?
C12 C13 1.443(5) . ?
C13 H13A 0.9800 . ?
C13 H13B 0.9800 . ?
C13 H13C 0.9800 . ?

loop_
_geom_hbond_atom_site_label_D
_geom_hbond_atom_site_label_H
_geom_hbond_atom_site_label_A
_geom_hbond_distance_DH
_geom_hbond_distance_HA
_geom_hbond_distance_DA
_geom_hbond_angle_DHA
_geom_hbond_site_symmetry_A
O3 H3 O4 0.91(4) 1.74(4) 2.593(3) 156(4) .
